data_7250930
loop_
_publ_author_name
'Huang, Long'
'Zhang, Qian'
'Zhang, Yang-Lu'
'Cai, Meng-Tan'
'Shi, Le'
'Yang, Jiong'
'Shao, Dong'

_publ_section_title
;
 Controlling topological diversity and magnetic properties in three
 Tb(iii) metal--organic frameworks through amide ligand variation
;
_journal_issue 44
_journal_name_full CrystEngComm
_journal_page_first 7228
_journal_page_last 7236
_journal_paper_doi 10.1039/D5CE00881F
_journal_volume 27
_journal_year 2025
_chemical_formula_moiety 'C22 H28 N2 O11 Tb, 1.7[H2O]'
_chemical_formula_sum 'C22 H31.4 N2 O12.7 Tb'
_chemical_formula_weight 686.01
_space_group_crystal_system monoclinic
_space_group_IT_number 15
_space_group_name_Hall '-C 2yc'
_space_group_name_H-M_alt 'C 1 2/c 1'
_atom_sites_solution_hydrogens mixed
_atom_sites_solution_primary iterative
_atom_sites_solution_secondary difmap
_audit_creation_date 2025-07-31
_audit_creation_method
;
Olex2 1.5
(compiled 2022.04.07 svn.rca3783a0 for OlexSys, GUI svn.r6498)
;
_audit_update_record
;
2025-08-01 deposited with the CCDC.	2025-10-02 downloaded from the CCDC.
;
_cell_angle_alpha 90
_cell_angle_beta 99.577(11)
_cell_angle_gamma 90
_cell_formula_units_Z 8
_cell_length_a 27.737(8)
_cell_length_b 10.588(3)
_cell_length_c 22.263(6)
_cell_measurement_reflns_used 9579
_cell_measurement_temperature 298(2)
_cell_measurement_theta_max 27.33
_cell_measurement_theta_min 2.57
_cell_volume 6447(3)
_computing_cell_refinement 'SAINT V8.40B (Bruker, 2016)'
_computing_data_collection 'Bruker D8 Venture diffractometer'
_computing_data_reduction 'SAINT V8.40B (Bruker, 2016)'
_computing_molecular_graphics 'Olex2 1.5 (Dolomanov et al., 2009)'
_computing_publication_material 'Olex2 1.5 (Dolomanov et al., 2009)'
_computing_structure_refinement 'SHELXL 2019/3 (Sheldrick, 2015)'
_computing_structure_solution 'olex2.solve 1.5 (Bourhis et al., 2015)'
_diffrn_ambient_temperature 298(2)
_diffrn_detector 'Bruker PHOTON-II area detector'
_diffrn_detector_area_resol_mean 7.4
_diffrn_detector_type 'CMOS-PHOTONII area detector'
_diffrn_measured_fraction_theta_full 0.998
_diffrn_measured_fraction_theta_max 0.993
_diffrn_measurement_device 'three-circle diffractometer'
_diffrn_measurement_device_type 'Bruker PHOTON-II area detector'
_diffrn_measurement_method 'phi and omega scans'
_diffrn_radiation_monochromator graphite
_diffrn_radiation_probe x-ray
_diffrn_radiation_type MoK\a
_diffrn_radiation_wavelength 0.71073
_diffrn_reflns_av_R_equivalents 0.1116
_diffrn_reflns_av_unetI/netI 0.0533
_diffrn_reflns_Laue_measured_fraction_full 0.998
_diffrn_reflns_Laue_measured_fraction_max 0.993
_diffrn_reflns_limit_h_max 36
_diffrn_reflns_limit_h_min -35
_diffrn_reflns_limit_k_max 13
_diffrn_reflns_limit_k_min -13
_diffrn_reflns_limit_l_max 28
_diffrn_reflns_limit_l_min -28
_diffrn_reflns_number 60341
_diffrn_reflns_point_group_measured_fraction_full 0.998
_diffrn_reflns_point_group_measured_fraction_max 0.993
_diffrn_reflns_theta_full 25.242
_diffrn_reflns_theta_max 27.587
_diffrn_reflns_theta_min 2.210
_diffrn_source 'sealed X-ray tube'
_diffrn_source_target Mo
_diffrn_standards_number 0
_exptl_absorpt_coefficient_mu 2.249
_exptl_absorpt_correction_type none
_exptl_crystal_colour 'clear light colourless'
_exptl_crystal_colour_lustre clear
_exptl_crystal_colour_modifier light
_exptl_crystal_colour_primary colourless
_exptl_crystal_density_diffrn 1.414
_exptl_crystal_density_method 'not measured'
_exptl_crystal_description block
_exptl_crystal_F_000 2752
_exptl_crystal_size_max 0.13
_exptl_crystal_size_mid 0.12
_exptl_crystal_size_min 0.1
_refine_diff_density_max 1.639
_refine_diff_density_min -1.394
_refine_diff_density_rms 0.150
_refine_ls_extinction_method none
_refine_ls_goodness_of_fit_ref 1.177
_refine_ls_hydrogen_treatment constr
_refine_ls_matrix_type full
_refine_ls_number_parameters 440
_refine_ls_number_reflns 7424
_refine_ls_number_restraints 372
_refine_ls_restrained_S_all 1.180
_refine_ls_R_factor_all 0.0771
_refine_ls_R_factor_gt 0.0652
_refine_ls_shift/su_max 0.001
_refine_ls_shift/su_mean 0.000
_refine_ls_structure_factor_coef Fsqd
_refine_ls_weighting_details 'w=1/[\s^2^(Fo^2^)+(0.0558P)^2^+62.0918P] where P=(Fo^2^+2Fc^2^)/3'
_refine_ls_weighting_scheme calc
_refine_ls_wR_factor_gt 0.1532
_refine_ls_wR_factor_ref 0.1589
_reflns_Friedel_coverage 0.000
_reflns_number_gt 6221
_reflns_number_total 7424
_reflns_threshold_expression 'I > 2\s(I)'
_cod_data_source_file d5ce00881f2.cif
_cod_data_source_block a_a_CCDC1
_cod_depositor_comments
;
The following automatic conversions were performed:

data item '_diffrn_radiation_probe' value 'X-ray' was changed to
'x-ray' in accordance with the
/home/data/users/saulius/crontab/automatic-downloads/rss-feeds/RSC/lib/dictionaries/cif_core.dic
dictionary named 'cif_core.dic' version 2.4.2 last updated on
2011-04-26.

Automatic conversion script
Id: cif_fix_values 8170 2020-07-09 18:12:32Z antanas 

 Adding full bibliography for 7250929--7250931.cif.
;
_cod_original_formula_sum 'C22 H31.40 N2 O12.70 Tb'
_cod_database_code 7250930
_shelx_shelxl_version_number 2019/3
_shelx_space_group_comment
;
The symmetry employed for this shelxl refinement is uniquely defined
by the following loop, which should always be used as a source of
symmetry information in preference to the above space-group names.
They are only intended as comments.
;
_shelx_estimated_absorpt_t_max 0.806
_shelx_estimated_absorpt_t_min 0.759
_exptl_crystal_mounting_method
;
 Crystals were removed from the crystallisation vial and immediately coated
 with PDMS (polydimethylsiloxane/Dimethicone, CAS: 9006-65-9 on a glass slide.
 A suitable single crystal was selected and mounted on a glass fiber using
 vacuum silicone grease as adhesive. The glass fiber with single crystal was
 mounted on copper pin with solid paraffin. Operator: DJ_Tokyo.
;
_olex2_refinement_description
;
1. Fixed Uiso
 At 1.2 times of:
  All C(H) groups, All C(H,H) groups
 At 1.5 times of:
  All C(H,H,H) groups, All O(H) groups
2. Restrained distances
 O11-C18 = O10-C13
 1.2164 with sigma of 0.01
 N2-C18 = N1-C13
 1.3625 with sigma of 0.01
 N1-C14 = N2-C19
 1.4503 with sigma of 0.01
 C21-C22 = C19-C20 = C16-C17 = C14-C15
 1.54 with sigma of 0.01
 N1-C16 = N2-C19
 1.4533 with sigma of 0.01
 C13-C16 = C18-C21
 2.4456 with sigma of 0.02
 C16-C14 = C19-C21
 2.4848 with sigma of 0.02
 C13-C14 = C18-C19
 2.4578 with sigma of 0.02
 C16-O10 = C21-O11
 2.828 with sigma of 0.02
 N1-C15 = N2-C20
 2.442 with sigma of 0.02
 N1-C17 = N2-C22
 2.442 with sigma of 0.02
 N1-O10 = O11-N2
 2.2984 with sigma of 0.02
3. Restrained planarity
 N1, C13, C14, C16
 with sigma of 0.01
 N2, C18, C19, C21
 with sigma of 0.01
 C18A, N2A, C21A, C19A
 with sigma of 0.01
 C13A, N1A, C14A, C16A
 with sigma of 0.01
4. Uiso/Uaniso restraints and constraints
O11 \\sim N2 \\sim C18 \\sim C19 \\sim C20 \\sim C21 \\sim C22 \\sim N2A \\sim
C18A \\sim C19A \\sim C20A \\sim C21A \\sim C22A: within 2A with sigma of 0.01
and sigma for terminal atoms of 0.02 within 2A
O10 \\sim N1 \\sim C13 \\sim C14 \\sim C15 \\sim C16 \\sim C17 \\sim N1A \\sim
C13A \\sim C14A \\sim C15A \\sim C16A \\sim C17A: within 2A with sigma of 0.01
and sigma for terminal atoms of 0.02 within 2A
5. Same fragment restrains
{O10, N1A, C13A, C14A, C15A, C16A, C17A} sigma for 1-2: 0.01, 1-3: 0.01
as in
{O10, N1, C13, C14, C15, C16, C17}
{O11, N2A, C18A, C19A, C20A, C21A, C22A} sigma for 1-2: 0.01, 1-3: 0.01
as in
{O11, N2, C18, C19, C20, C21, C22}
6. Others
 Sof(N1A)=Sof(C13A)=Sof(H13A)=Sof(C14A)=Sof(H14C)=Sof(H14D)=Sof(C15A)=
 Sof(H15D)=Sof(H15E)=Sof(H15F)=Sof(C16A)=Sof(H16C)=Sof(H16D)=Sof(C17A)=
 Sof(H17D)=Sof(H17E)=Sof(H17F)=1-FVAR(1)
 Sof(N1)=Sof(C13)=Sof(H13)=Sof(C14)=Sof(H14A)=Sof(H14B)=Sof(C15)=Sof(H15A)=
 Sof(H15B)=Sof(H15C)=Sof(C16)=Sof(H16A)=Sof(H16B)=Sof(C17)=Sof(H17A)=Sof(H17B)=
 Sof(H17C)=FVAR(1)
 Sof(N2A)=Sof(C18A)=Sof(H18A)=Sof(C19A)=Sof(H19C)=Sof(H19D)=Sof(C20A)=
 Sof(H20D)=Sof(H20E)=Sof(H20F)=Sof(C21A)=Sof(H21C)=Sof(H21D)=Sof(C22A)=
 Sof(H22D)=Sof(H22E)=Sof(H22F)=1-FVAR(2)
 Sof(N2)=Sof(C18)=Sof(H18)=Sof(C19)=Sof(H19A)=Sof(H19B)=Sof(C20)=Sof(H20A)=
 Sof(H20B)=Sof(H20C)=Sof(C21)=Sof(H21A)=Sof(H21B)=Sof(C22)=Sof(H22A)=Sof(H22B)=
 Sof(H22C)=FVAR(2)
7.a Riding coordinates:
 O3(H3), O6(H6), O9(H9), C20(H20A,H20B,H20C), C22(H22A,H22B,H22C), C15A(H15D,
 H15E,H15F)
7.b Secondary CH2 refined with riding coordinates:
 C14(H14A,H14B), C16(H16A,H16B), C19(H19A,H19B), C21(H21A,H21B), C14A(H14C,
 H14D), C16A(H16C,H16D), C19A(H19C,H19D), C21A(H21C,H21D)
7.c Aromatic/amide H refined with riding coordinates:
 C13(H13), C18(H18), C4(H4), C7(H7), C12(H12), C13A(H13A), C18A(H18A)
7.d Idealised Me refined as rotating group:
 C15(H15A,H15B,H15C), C17(H17A,H17B,H17C), C17A(H17D,H17E,H17F), C20A(H20D,
 H20E,H20F), C22A(H22D,H22E,H22F)
;
_smtbx_masks_special_details
;
A solvent mask was calculated and 136 electrons were 
found in a volume of 1140\%A^3^ in 1 void per unit cell. 
This is consistent with the presence of 
1.7[H2O] per Asymmetric Unit 
which account for 136 electrons 
per unit cell.
;
_smtbx_masks_void_probe_radius 1.2
_smtbx_masks_void_truncation_radius 1.2
_olex2_submission_special_instructions 'No special instructions were received'

loop_
_space_group_symop_operation_xyz
'x, y, z'
'-x, y, -z+1/2'
'x+1/2, y+1/2, z'
'-x+1/2, y+1/2, -z+1/2'
'-x, -y, -z'
'x, -y, z-1/2'
'-x+1/2, -y+1/2, -z'
'x+1/2, -y+1/2, z-1/2'

loop_
_atom_site_label
_atom_site_type_symbol
_atom_site_fract_x
_atom_site_fract_y
_atom_site_fract_z
_atom_site_U_iso_or_equiv
_atom_site_adp_type
_atom_site_occupancy
_atom_site_site_symmetry_order
_atom_site_calc_flag
_atom_site_refinement_flags_posn
_atom_site_refinement_flags_adp
_atom_site_refinement_flags_occupancy
_atom_site_disorder_assembly
_atom_site_disorder_group
Tb1 Tb 0.42350(2) 0.52438(3) 0.48291(2) 0.03626(13) Uani 1 1 d . . . . .
O1 O 0.3447(2) 0.4291(7) 0.4399(3) 0.0619(16) Uani 1 1 d . . . . .
O2 O 0.3619(2) 0.4374(8) 0.5387(3) 0.073(2) Uani 1 1 d . . . . .
O3 O 0.3057(4) 0.3335(14) 0.6053(4) 0.159(6) Uani 1 1 d . . . . .
H3 H 0.329382 0.374122 0.598302 0.239 Uiso 1 1 d R U . . .
O4 O 0.4607(2) 0.5057(6) 0.5852(2) 0.0587(16) Uani 1 1 d . . . . .
O5 O 0.5422(2) 0.5235(6) 0.6036(2) 0.0565(15) Uani 1 1 d . . . . .
O6 O 0.5891(2) 0.5072(10) 0.8272(3) 0.111(4) Uani 1 1 d . . . . .
H6 H 0.585314 0.513510 0.862849 0.166 Uiso 1 1 d R U . . .
O7 O 0.4899(2) 0.6552(5) 0.4898(3) 0.0588(15) Uani 1 1 d . . . . .
O8 O 0.5665(2) 0.7019(6) 0.5166(3) 0.0670(17) Uani 1 1 d . . . . .
O9 O 0.5932(3) 0.9285(7) 0.5499(5) 0.118(4) Uani 1 1 d . . . . .
H9 H 0.597226 0.853261 0.543630 0.177 Uiso 1 1 d R U . . .
O10 O 0.3868(3) 0.6692(8) 0.4066(4) 0.092(2) Uani 1 1 d D U . . .
N1 N 0.3514(4) 0.7255(14) 0.3113(5) 0.142(4) Uani 0.700(10) 1 d D U P A 1
C13 C 0.3625(7) 0.6446(14) 0.3583(6) 0.115(4) Uani 0.700(10) 1 d D U P A 1
H13 H 0.350328 0.562865 0.352874 0.138 Uiso 0.700(10) 1 calc R U P A 1
C14 C 0.3244(7) 0.686(2) 0.2527(6) 0.149(4) Uani 0.700(10) 1 d D U P A 1
H14A H 0.336159 0.604091 0.242532 0.178 Uiso 0.700(10) 1 calc R U P A 1
H14B H 0.330888 0.745519 0.221849 0.178 Uiso 0.700(10) 1 calc R U P A 1
C15 C 0.2693(7) 0.679(3) 0.2511(11) 0.174(7) Uani 0.700(10) 1 d D U P A 1
H15A H 0.254591 0.632500 0.215620 0.261 Uiso 0.700(10) 1 calc R U P A 1
H15B H 0.255860 0.762295 0.249726 0.261 Uiso 0.700(10) 1 calc R U P A 1
H15C H 0.262726 0.636090 0.286989 0.261 Uiso 0.700(10) 1 calc R U P A 1
C16 C 0.3664(8) 0.8582(15) 0.3175(9) 0.156(5) Uani 0.700(10) 1 d D U P A 1
H16A H 0.367866 0.893631 0.277637 0.187 Uiso 0.700(10) 1 calc R U P A 1
H16B H 0.398593 0.864660 0.342101 0.187 Uiso 0.700(10) 1 calc R U P A 1
C17 C 0.3291(11) 0.931(2) 0.3478(14) 0.199(8) Uani 0.700(10) 1 d D U P A 1
H17A H 0.309023 0.982408 0.317834 0.298 Uiso 0.700(10) 1 calc R U P A 1
H17B H 0.346023 0.984701 0.379272 0.298 Uiso 0.700(10) 1 calc R U P A 1
H17C H 0.308819 0.872875 0.365168 0.298 Uiso 0.700(10) 1 calc R U P A 1
O11 O 0.3903(4) 0.6951(9) 0.5320(5) 0.132(3) Uani 1 1 d D U . . .
N2 N 0.3353(7) 0.8442(19) 0.5482(9) 0.191(5) Uani 0.529(9) 1 d D U P B 1
C18 C 0.3515(7) 0.7229(17) 0.5461(16) 0.178(5) Uani 0.529(9) 1 d D U P B 1
H18 H 0.331579 0.658233 0.556143 0.213 Uiso 0.529(9) 1 calc R U P B 1
C19 C 0.2858(9) 0.889(3) 0.5302(14) 0.212(7) Uani 0.529(9) 1 d D U P B 1
H19A H 0.268311 0.834840 0.499016 0.254 Uiso 0.529(9) 1 calc R U P B 1
H19B H 0.286254 0.974052 0.513645 0.254 Uiso 0.529(9) 1 calc R U P B 1
C20 C 0.2599(11) 0.890(5) 0.5866(19) 0.235(12) Uani 0.529(9) 1 d D U P B 1
H20A H 0.257722 0.974663 0.601838 0.353 Uiso 0.529(9) 1 d R U P B 1
H20B H 0.276942 0.837704 0.618348 0.353 Uiso 0.529(9) 1 d R U P B 1
H20C H 0.227612 0.857474 0.573568 0.353 Uiso 0.529(9) 1 d R U P B 1
C21 C 0.3733(11) 0.9419(18) 0.5718(16) 0.190(5) Uani 0.529(9) 1 d D U P B 1
H21A H 0.358004 1.016829 0.585219 0.228 Uiso 0.529(9) 1 calc R U P B 1
H21B H 0.391852 0.965907 0.540263 0.228 Uiso 0.529(9) 1 calc R U P B 1
C22 C 0.4070(12) 0.879(4) 0.6259(15) 0.200(7) Uani 0.529(9) 1 d D U P B 1
H22A H 0.412189 0.791796 0.616137 0.299 Uiso 0.529(9) 1 d R U P B 1
H22B H 0.391899 0.882596 0.661647 0.299 Uiso 0.529(9) 1 d R U P B 1
H22C H 0.437799 0.921866 0.633347 0.299 Uiso 0.529(9) 1 d R U P B 1
C1 C 0.3349(3) 0.4022(9) 0.4901(4) 0.054(2) Uani 1 1 d . . . . .
C2 C 0.2906(3) 0.3236(9) 0.4963(4) 0.052(2) Uani 1 1 d . . . . .
C3 C 0.2797(3) 0.2947(12) 0.5526(4) 0.073(3) Uani 1 1 d . . . . .
C4 C 0.2381(3) 0.2198(11) 0.5558(4) 0.075(3) Uani 1 1 d . . . . .
H4 H 0.230138 0.199548 0.593598 0.090 Uiso 1 1 calc R U . . .
C5 C 0.5014(3) 0.5148(8) 0.6202(3) 0.0493(19) Uani 1 1 d . . . . .
C6 C 0.4998(3) 0.5109(9) 0.6872(3) 0.0505(19) Uani 1 1 d . . . . .
C7 C 0.5438(3) 0.5116(10) 0.7284(4) 0.063(3) Uani 1 1 d . . . . .
H7 H 0.573237 0.514151 0.713654 0.075 Uiso 1 1 calc R U . . .
C8 C 0.5443(3) 0.5084(10) 0.7903(4) 0.065(3) Uani 1 1 d . . . . .
C9 C 0.5231(3) 0.7365(7) 0.5020(4) 0.052(2) Uani 1 1 d . . . . .
C10 C 0.5116(3) 0.8712(7) 0.5006(4) 0.053(2) Uani 1 1 d . . . . .
C11 C 0.5472(3) 0.9609(8) 0.5243(5) 0.069(3) Uani 1 1 d . . . . .
C12 C 0.5352(3) 1.0855(9) 0.5229(5) 0.073(3) Uani 1 1 d . . . . .
H12 H 0.559057 1.144052 0.538262 0.088 Uiso 1 1 calc R U . . .
N1A N 0.3399(9) 0.758(2) 0.3251(10) 0.143(4) Uani 0.300(10) 1 d D U P A 2
C13A C 0.3530(11) 0.733(4) 0.3846(10) 0.125(4) Uani 0.300(10) 1 d D U P A 2
H13A H 0.333986 0.767662 0.411095 0.151 Uiso 0.300(10) 1 calc R U P A 2
C14A C 0.3755(12) 0.766(5) 0.2838(13) 0.150(5) Uani 0.300(10) 1 d D U P A 2
H14C H 0.361313 0.814383 0.248099 0.180 Uiso 0.300(10) 1 calc R U P A 2
H14D H 0.382149 0.681971 0.270528 0.180 Uiso 0.300(10) 1 calc R U P A 2
C15A C 0.4236(14) 0.828(6) 0.312(2) 0.161(9) Uani 0.300(10) 1 d D U P A 2
H15D H 0.417503 0.911251 0.326113 0.241 Uiso 0.300(10) 1 d R U P A 2
H15E H 0.444793 0.833311 0.282163 0.241 Uiso 0.300(10) 1 d R U P A 2
H15F H 0.438803 0.777561 0.345743 0.241 Uiso 0.300(10) 1 d R U P A 2
C16A C 0.2886(10) 0.780(6) 0.2983(15) 0.151(5) Uani 0.300(10) 1 d D U P A 2
H16C H 0.275026 0.846870 0.320083 0.181 Uiso 0.300(10) 1 calc R U P A 2
H16D H 0.269749 0.703733 0.301252 0.181 Uiso 0.300(10) 1 calc R U P A 2
C17A C 0.2860(17) 0.817(7) 0.2311(15) 0.162(8) Uani 0.300(10) 1 d D U P A 2
H17D H 0.254287 0.796698 0.208957 0.244 Uiso 0.300(10) 1 calc R U P A 2
H17E H 0.310528 0.771548 0.214165 0.244 Uiso 0.300(10) 1 calc R U P A 2
H17F H 0.291713 0.906144 0.228331 0.244 Uiso 0.300(10) 1 calc R U P A 2
N2A N 0.3515(8) 0.825(2) 0.5898(10) 0.187(5) Uani 0.471(9) 1 d D U P B 2
C18A C 0.3882(11) 0.792(2) 0.5592(17) 0.176(5) Uani 0.471(9) 1 d D U P B 2
H18A H 0.413624 0.849521 0.559329 0.211 Uiso 0.471(9) 1 calc R U P B 2
C19A C 0.3360(13) 0.950(2) 0.604(2) 0.194(6) Uani 0.471(9) 1 d D U P B 2
H19C H 0.322240 0.948265 0.641252 0.233 Uiso 0.471(9) 1 calc R U P B 2
H19D H 0.310930 0.980280 0.571361 0.233 Uiso 0.471(9) 1 calc R U P B 2
C20A C 0.3805(16) 1.040(3) 0.612(3) 0.207(8) Uani 0.471(9) 1 d D U P B 2
H20D H 0.374491 1.106721 0.581956 0.310 Uiso 0.471(9) 1 calc R U P B 2
H20E H 0.409056 0.993837 0.605643 0.310 Uiso 0.471(9) 1 calc R U P B 2
H20F H 0.385479 1.075767 0.651758 0.310 Uiso 0.471(9) 1 calc R U P B 2
C21A C 0.3231(13) 0.717(3) 0.6119(16) 0.193(6) Uani 0.471(9) 1 d D U P B 2
H21C H 0.336253 0.636441 0.601828 0.231 Uiso 0.471(9) 1 calc R U P B 2
H21D H 0.288895 0.721451 0.593695 0.231 Uiso 0.471(9) 1 calc R U P B 2
C22A C 0.3295(18) 0.735(5) 0.6821(15) 0.225(12) Uani 0.471(9) 1 d D U P B 2
H22D H 0.363176 0.752570 0.697961 0.338 Uiso 0.471(9) 1 calc R U P B 2
H22E H 0.319766 0.658948 0.700440 0.338 Uiso 0.471(9) 1 calc R U P B 2
H22F H 0.309536 0.803890 0.691353 0.338 Uiso 0.471(9) 1 calc R U P B 2

loop_
_atom_site_aniso_label
_atom_site_aniso_U_11
_atom_site_aniso_U_22
_atom_site_aniso_U_33
_atom_site_aniso_U_23
_atom_site_aniso_U_13
_atom_site_aniso_U_12
Tb1 0.03376(18) 0.0412(2) 0.03509(18) 0.00084(14) 0.00956(12) -0.01165(14)
O1 0.041(3) 0.090(5) 0.056(3) 0.011(3) 0.009(2) -0.029(3)
O2 0.051(3) 0.115(6) 0.056(4) -0.014(4) 0.016(3) -0.043(4)
O3 0.114(7) 0.296(16) 0.068(5) -0.016(7) 0.014(5) -0.128(9)
O4 0.047(3) 0.094(5) 0.036(3) -0.006(3) 0.009(2) -0.019(3)
O5 0.046(3) 0.089(4) 0.036(3) -0.005(3) 0.011(2) -0.017(3)
O6 0.039(3) 0.254(12) 0.041(3) -0.003(5) 0.010(3) 0.015(5)
O7 0.077(4) 0.021(2) 0.081(4) -0.005(2) 0.021(3) -0.023(2)
O8 0.055(4) 0.046(3) 0.103(5) 0.007(3) 0.021(3) -0.015(3)
O9 0.049(4) 0.049(4) 0.237(11) 0.000(6) -0.033(5) -0.014(3)
O10 0.092(5) 0.088(5) 0.088(5) 0.034(4) -0.006(4) 0.004(4)
N1 0.150(7) 0.146(8) 0.121(7) 0.025(6) -0.007(6) 0.004(7)
C13 0.123(7) 0.117(7) 0.098(7) 0.031(6) -0.002(6) 0.007(6)
C14 0.155(8) 0.157(8) 0.124(8) 0.018(7) -0.007(7) 0.004(8)
C15 0.182(13) 0.187(13) 0.145(12) 0.006(12) 0.003(12) -0.001(13)
C16 0.163(9) 0.158(9) 0.136(8) 0.017(8) -0.005(8) 0.005(8)
C17 0.199(15) 0.205(15) 0.180(14) 0.002(14) -0.006(14) -0.001(14)
O11 0.125(7) 0.107(7) 0.186(9) -0.045(6) 0.094(7) 0.006(6)
N2 0.183(10) 0.168(9) 0.240(11) -0.046(9) 0.088(9) 0.010(8)
C18 0.172(9) 0.153(9) 0.226(10) -0.046(8) 0.087(9) 0.008(8)
C19 0.202(13) 0.188(13) 0.261(14) -0.044(13) 0.085(13) 0.000(12)
C20 0.23(2) 0.22(2) 0.28(2) -0.05(2) 0.10(2) -0.04(2)
C21 0.182(10) 0.169(10) 0.238(11) -0.043(9) 0.089(9) 0.007(9)
C22 0.193(13) 0.174(13) 0.249(14) -0.039(13) 0.089(13) 0.008(12)
C1 0.039(4) 0.063(5) 0.061(5) 0.005(4) 0.010(4) -0.013(4)
C2 0.029(4) 0.075(6) 0.053(4) -0.001(4) 0.012(3) -0.016(3)
C3 0.048(5) 0.122(9) 0.049(5) -0.009(5) 0.007(4) -0.036(5)
C4 0.052(5) 0.132(10) 0.043(4) 0.005(5) 0.013(4) -0.044(6)
C5 0.041(4) 0.073(5) 0.035(4) -0.007(3) 0.009(3) -0.016(4)
C6 0.042(4) 0.078(6) 0.033(3) -0.003(3) 0.010(3) -0.010(4)
C7 0.034(4) 0.117(8) 0.040(4) -0.005(4) 0.013(3) 0.002(4)
C8 0.037(4) 0.119(9) 0.037(4) -0.005(4) 0.004(3) 0.005(5)
C9 0.057(5) 0.034(4) 0.069(5) 0.001(3) 0.023(4) -0.027(3)
C10 0.040(4) 0.030(4) 0.089(6) -0.002(4) 0.007(4) -0.016(3)
C11 0.050(5) 0.032(4) 0.118(8) -0.002(5) -0.004(5) -0.016(3)
C12 0.049(5) 0.054(5) 0.111(8) -0.006(5) -0.002(5) -0.026(4)
N1A 0.149(8) 0.147(8) 0.122(7) 0.023(6) -0.006(6) 0.004(7)
C13A 0.131(8) 0.127(8) 0.110(7) 0.029(7) -0.005(7) 0.003(7)
C14A 0.156(9) 0.154(9) 0.129(8) 0.019(8) -0.005(8) 0.004(8)
C15A 0.167(16) 0.165(16) 0.142(15) 0.014(15) -0.001(15) 0.000(16)
C16A 0.157(9) 0.156(9) 0.129(8) 0.019(8) -0.006(8) 0.003(8)
C17A 0.169(14) 0.172(14) 0.138(14) 0.010(13) 0.001(13) 0.000(14)
N2A 0.181(10) 0.164(9) 0.235(11) -0.045(9) 0.088(9) 0.009(8)
C18A 0.169(9) 0.153(9) 0.225(10) -0.044(8) 0.091(9) 0.008(8)
C19A 0.185(11) 0.173(10) 0.242(12) -0.044(10) 0.087(10) 0.007(9)
C20A 0.202(15) 0.183(15) 0.251(16) -0.037(14) 0.086(14) -0.001(14)
C21A 0.186(11) 0.170(11) 0.239(12) -0.046(10) 0.084(11) 0.005(10)
C22A 0.21(2) 0.22(2) 0.26(2) -0.06(2) 0.08(2) -0.01(2)

loop_
_atom_type_symbol
_atom_type_description
_atom_type_scat_dispersion_real
_atom_type_scat_dispersion_imag
_atom_type_scat_source
C C 0.0033 0.0016 'International Tables Vol C Tables 4.2.6.8 and 6.1.1.4'
H H 0.0000 0.0000 'International Tables Vol C Tables 4.2.6.8 and 6.1.1.4'
N N 0.0061 0.0033 'International Tables Vol C Tables 4.2.6.8 and 6.1.1.4'
O O 0.0106 0.0060 'International Tables Vol C Tables 4.2.6.8 and 6.1.1.4'
Tb Tb -0.1723 4.1537 'International Tables Vol C Tables 4.2.6.8 and 6.1.1.4'

loop_
_geom_angle_atom_site_label_1
_geom_angle_atom_site_label_2
_geom_angle_atom_site_label_3
_geom_angle
_geom_angle_site_symmetry_1
_geom_angle_site_symmetry_3
_geom_angle_publ_flag
O2 Tb1 O1 52.63(19) . . ?
O4 Tb1 O1 124.29(19) . . ?
O4 Tb1 O2 73.0(2) . . ?
O4 Tb1 O8 83.1(2) . 5_666 ?
O4 Tb1 O10 144.2(3) . . ?
O4 Tb1 O11 76.0(3) . . ?
O5 Tb1 O1 92.7(2) 5_666 . ?
O5 Tb1 O2 138.4(2) 5_666 . ?
O5 Tb1 O4 127.4(2) 5_666 . ?
O5 Tb1 O8 74.1(2) 5_666 5_666 ?
O5 Tb1 O10 74.7(3) 5_666 . ?
O5 Tb1 O11 141.7(3) 5_666 . ?
O7 Tb1 O1 158.4(2) . . ?
O7 Tb1 O2 144.5(2) . . ?
O7 Tb1 O4 76.5(2) . . ?
O7 Tb1 O5 75.8(2) . 5_666 ?
O7 Tb1 O8 120.6(2) . 5_666 ?
O7 Tb1 O10 84.4(3) . . ?
O7 Tb1 O11 83.0(3) . . ?
O8 Tb1 O1 71.8(2) 5_666 . ?
O8 Tb1 O2 73.4(2) 5_666 . ?
O10 Tb1 O1 74.9(3) . . ?
O10 Tb1 O2 110.6(3) . . ?
O10 Tb1 O8 132.6(3) . 5_666 ?
O11 Tb1 O1 96.0(3) . . ?
O11 Tb1 O2 72.4(3) . . ?
O11 Tb1 O8 143.8(3) . 5_666 ?
O11 Tb1 O10 71.8(4) . . ?
C1 O1 Tb1 93.3(5) . . ?
C1 O2 Tb1 92.4(5) . . ?
C3 O3 H3 109.2 . . ?
C5 O4 Tb1 142.5(5) . . ?
C5 O5 Tb1 137.5(5) . 5_666 ?
C8 O6 H6 109.3 . . ?
C9 O7 Tb1 168.9(6) . . ?
C9 O8 Tb1 113.5(5) . 5_666 ?
C11 O9 H9 108.7 . . ?
C13 O10 Tb1 127.4(8) . . ?
C13A O10 Tb1 150.2(17) . . ?
C13 N1 C14 122.2(10) . . ?
C13 N1 C16 120.8(9) . . ?
C14 N1 C16 117.0(10) . . ?
O10 C13 N1 125.5(11) . . ?
O10 C13 H13 117.3 . . ?
N1 C13 H13 117.3 . . ?
N1 C14 H14A 108.8 . . ?
N1 C14 H14B 108.8 . . ?
N1 C14 C15 113.7(12) . . ?
H14A C14 H14B 107.7 . . ?
C15 C14 H14A 108.8 . . ?
C15 C14 H14B 108.8 . . ?
C14 C15 H15A 109.5 . . ?
C14 C15 H15B 109.5 . . ?
C14 C15 H15C 109.5 . . ?
H15A C15 H15B 109.5 . . ?
H15A C15 H15C 109.5 . . ?
H15B C15 H15C 109.5 . . ?
N1 C16 H16A 109.9 . . ?
N1 C16 H16B 109.9 . . ?
N1 C16 C17 108.9(12) . . ?
H16A C16 H16B 108.3 . . ?
C17 C16 H16A 109.9 . . ?
C17 C16 H16B 109.9 . . ?
C16 C17 H17A 109.5 . . ?
C16 C17 H17B 109.5 . . ?
C16 C17 H17C 109.5 . . ?
H17A C17 H17B 109.5 . . ?
H17A C17 H17C 109.5 . . ?
H17B C17 H17C 109.5 . . ?
C18 O11 Tb1 137.4(12) . . ?
C18A O11 Tb1 160.0(15) . . ?
C18 N2 C19 127.3(16) . . ?
C18 N2 C21 116.3(11) . . ?
C19 N2 C21 116.5(12) . . ?
O11 C18 N2 123.5(13) . . ?
O11 C18 H18 118.3 . . ?
N2 C18 H18 118.3 . . ?
N2 C19 H19A 109.9 . . ?
N2 C19 H19B 109.9 . . ?
N2 C19 C20 109.0(12) . . ?
H19A C19 H19B 108.3 . . ?
C20 C19 H19A 109.9 . . ?
C20 C19 H19B 109.9 . . ?
C19 C20 H20A 110.9 . . ?
C19 C20 H20B 110.8 . . ?
C19 C20 H20C 106.7 . . ?
H20A C20 H20B 109.4 . . ?
H20A C20 H20C 109.5 . . ?
H20B C20 H20C 109.5 . . ?
N2 C21 H21A 110.6 . . ?
N2 C21 H21B 110.6 . . ?
N2 C21 C22 105.6(14) . . ?
H21A C21 H21B 108.7 . . ?
C22 C21 H21A 110.6 . . ?
C22 C21 H21B 110.6 . . ?
C21 C22 H22A 109.4 . . ?
C21 C22 H22B 109.6 . . ?
C21 C22 H22C 109.4 . . ?
H22A C22 H22B 109.5 . . ?
H22A C22 H22C 109.5 . . ?
H22B C22 H22C 109.5 . . ?
O1 C1 O2 121.3(7) . . ?
O1 C1 C2 121.2(7) . . ?
O2 C1 C2 117.5(7) . . ?
C3 C2 C1 120.9(7) . . ?
C4 C2 C1 118.4(7) 7_556 . ?
C4 C2 C3 120.7(7) 7_556 . ?
O3 C3 C2 124.3(8) . . ?
O3 C3 C4 117.1(8) . . ?
C2 C3 C4 118.6(8) . . ?
C2 C4 C3 120.7(8) 7_556 . ?
C2 C4 H4 119.7 7_556 . ?
C3 C4 H4 119.7 . . ?
O4 C5 C6 116.0(7) . . ?
O5 C5 O4 125.8(7) . . ?
O5 C5 C6 118.1(7) . . ?
C7 C6 C5 119.0(7) . . ?
C8 C6 C5 121.9(7) 2_656 . ?
C8 C6 C7 119.1(7) 2_656 . ?
C6 C7 H7 119.4 . . ?
C8 C7 C6 121.2(7) . . ?
C8 C7 H7 119.4 . . ?
O6 C8 C6 123.2(7) . 2_656 ?
O6 C8 C7 117.2(7) . . ?
C7 C8 C6 119.6(7) . 2_656 ?
O7 C9 C10 121.0(8) . . ?
O8 C9 O7 119.6(8) . . ?
O8 C9 C10 119.4(7) . . ?
C11 C10 C9 120.9(8) . . ?
C12 C10 C9 121.1(7) 5_676 . ?
C12 C10 C11 118.1(8) 5_676 . ?
O9 C11 C10 122.8(8) . . ?
O9 C11 C12 117.8(7) . . ?
C12 C11 C10 119.4(8) . . ?
C10 C12 H12 118.7 5_676 . ?
C11 C12 C10 122.6(8) . 5_676 ?
C11 C12 H12 118.7 . . ?
C13A N1A C14A 122.1(13) . . ?
C13A N1A C16A 121.3(12) . . ?
C14A N1A C16A 116.6(12) . . ?
O10 C13A N1A 125.8(16) . . ?
O10 C13A H13A 117.1 . . ?
N1A C13A H13A 117.1 . . ?
N1A C14A H14C 108.8 . . ?
N1A C14A H14D 108.8 . . ?
N1A C14A C15A 113.8(15) . . ?
H14C C14A H14D 107.7 . . ?
C15A C14A H14C 108.8 . . ?
C15A C14A H14D 108.8 . . ?
C14A C15A H15D 109.8 . . ?
C14A C15A H15E 109.6 . . ?
C14A C15A H15F 109.0 . . ?
H15D C15A H15E 109.5 . . ?
H15D C15A H15F 109.5 . . ?
H15E C15A H15F 109.5 . . ?
N1A C16A H16C 109.9 . . ?
N1A C16A H16D 109.9 . . ?
N1A C16A C17A 108.7(15) . . ?
H16C C16A H16D 108.3 . . ?
C17A C16A H16C 109.9 . . ?
C17A C16A H16D 109.9 . . ?
C16A C17A H17D 109.5 . . ?
C16A C17A H17E 109.5 . . ?
C16A C17A H17F 109.5 . . ?
H17D C17A H17E 109.5 . . ?
H17D C17A H17F 109.5 . . ?
H17E C17A H17F 109.5 . . ?
C18A N2A C19A 128.1(17) . . ?
C18A N2A C21A 116.3(13) . . ?
C19A N2A C21A 115.6(14) . . ?
O11 C18A N2A 125.0(17) . . ?
O11 C18A H18A 117.5 . . ?
N2A C18A H18A 117.5 . . ?
N2A C19A H19C 109.9 . . ?
N2A C19A H19D 109.9 . . ?
N2A C19A C20A 109.2(15) . . ?
H19C C19A H19D 108.3 . . ?
C20A C19A H19C 109.9 . . ?
C20A C19A H19D 109.9 . . ?
C19A C20A H20D 109.5 . . ?
C19A C20A H20E 109.5 . . ?
C19A C20A H20F 109.5 . . ?
H20D C20A H20E 109.5 . . ?
H20D C20A H20F 109.5 . . ?
H20E C20A H20F 109.5 . . ?
N2A C21A H21C 110.7 . . ?
N2A C21A H21D 110.7 . . ?
N2A C21A C22A 105.0(15) . . ?
H21C C21A H21D 108.8 . . ?
C22A C21A H21C 110.7 . . ?
C22A C21A H21D 110.7 . . ?
C21A C22A H22D 109.5 . . ?
C21A C22A H22E 109.5 . . ?
C21A C22A H22F 109.5 . . ?
H22D C22A H22E 109.5 . . ?
H22D C22A H22F 109.5 . . ?
H22E C22A H22F 109.5 . . ?

loop_
_geom_bond_atom_site_label_1
_geom_bond_atom_site_label_2
_geom_bond_distance
_geom_bond_site_symmetry_2
_geom_bond_publ_flag
Tb1 O1 2.453(5) . ?
Tb1 O2 2.451(6) . ?
Tb1 O4 2.347(5) . ?
Tb1 O5 2.341(5) 5_666 ?
Tb1 O7 2.289(5) . ?
Tb1 O8 2.412(6) 5_666 ?
Tb1 O10 2.387(7) . ?
Tb1 O11 2.376(8) . ?
O1 C1 1.228(10) . ?
O2 C1 1.266(10) . ?
O3 H3 0.8206 . ?
O3 C3 1.336(11) . ?
O4 C5 1.264(9) . ?
O5 C5 1.252(9) . ?
O6 H6 0.8210 . ?
O6 C8 1.370(10) . ?
O7 C9 1.257(9) . ?
O8 C9 1.248(11) . ?
O9 H9 0.8203 . ?
O9 C11 1.350(11) . ?
O10 C13 1.198(9) . ?
O10 C13A 1.192(13) . ?
N1 C13 1.347(8) . ?
N1 C14 1.453(9) . ?
N1 C16 1.466(9) . ?
C13 H13 0.9300 . ?
C14 H14A 0.9700 . ?
C14 H14B 0.9700 . ?
C14 C15 1.524(10) . ?
C15 H15A 0.9600 . ?
C15 H15B 0.9600 . ?
C15 H15C 0.9600 . ?
C16 H16A 0.9700 . ?
C16 H16B 0.9700 . ?
C16 C17 1.536(10) . ?
C17 H17A 0.9600 . ?
C17 H17B 0.9600 . ?
C17 H17C 0.9600 . ?
O11 C18 1.207(9) . ?
O11 C18A 1.199(13) . ?
N2 C18 1.364(9) . ?
N2 C19 1.445(7) . ?
N2 C21 1.51(2) . ?
C18 H18 0.9300 . ?
C19 H19A 0.9700 . ?
C19 H19B 0.9700 . ?
C19 C20 1.547(10) . ?
C20 H20A 0.9604 . ?
C20 H20B 0.9598 . ?
C20 H20C 0.9597 . ?
C21 H21A 0.9700 . ?
C21 H21B 0.9700 . ?
C21 C22 1.550(10) . ?
C22 H22A 0.9601 . ?
C22 H22B 0.9597 . ?
C22 H22C 0.9600 . ?
C1 C2 1.508(10) . ?
C2 C3 1.373(12) . ?
C2 C4 1.372(12) 7_556 ?
C3 C4 1.410(12) . ?
C4 H4 0.9300 . ?
C5 C6 1.502(10) . ?
C6 C7 1.398(11) . ?
C6 C8 1.397(11) 2_656 ?
C7 H7 0.9300 . ?
C7 C8 1.377(11) . ?
C9 C10 1.461(12) . ?
C10 C11 1.409(10) . ?
C10 C12 1.393(13) 5_676 ?
C11 C12 1.360(13) . ?
C12 H12 0.9300 . ?
N1A C13A 1.343(12) . ?
N1A C14A 1.459(12) . ?
N1A C16A 1.465(12) . ?
C13A H13A 0.9300 . ?
C14A H14C 0.9700 . ?
C14A H14D 0.9700 . ?
C14A C15A 1.523(14) . ?
C15A H15D 0.9600 . ?
C15A H15E 0.9601 . ?
C15A H15F 0.9599 . ?
C16A H16C 0.9700 . ?
C16A H16D 0.9700 . ?
C16A C17A 1.536(14) . ?
C17A H17D 0.9600 . ?
C17A H17E 0.9600 . ?
C17A H17F 0.9600 . ?
N2A C18A 1.362(12) . ?
N2A C19A 1.446(11) . ?
N2A C21A 1.51(2) . ?
C18A H18A 0.9300 . ?
C19A H19C 0.9700 . ?
C19A H19D 0.9700 . ?
C19A C20A 1.545(14) . ?
C20A H20D 0.9600 . ?
C20A H20E 0.9600 . ?
C20A H20F 0.9600 . ?
C21A H21C 0.9700 . ?
C21A H21D 0.9700 . ?
C21A C22A 1.555(14) . ?
C22A H22D 0.9600 . ?
C22A H22E 0.9600 . ?
C22A H22F 0.9600 . ?

loop_
_geom_hbond_atom_site_label_D
_geom_hbond_atom_site_label_H
_geom_hbond_atom_site_label_A
_geom_hbond_distance_DH
_geom_hbond_distance_HA
_geom_hbond_distance_DA
_geom_hbond_angle_DHA
_geom_hbond_site_symmetry_A
_geom_hbond_publ_flag
O3 H3 O2 0.82 1.85 2.571(10) 145.7 . yes
O6 H6 O4 0.82 1.86 2.569(8) 143.9 2_656 yes
O9 H9 O8 0.82 1.87 2.584(9) 145.2 . yes
C22 H22A O11 0.96 2.13 2.83(4) 128.8 . yes

loop_
_geom_torsion_atom_site_label_1
_geom_torsion_atom_site_label_2
_geom_torsion_atom_site_label_3
_geom_torsion_atom_site_label_4
_geom_torsion
_geom_torsion_site_symmetry_1
_geom_torsion_site_symmetry_2
_geom_torsion_site_symmetry_3
_geom_torsion_site_symmetry_4
_geom_torsion_publ_flag
Tb1 O1 C1 O2 5.8(10) . . . . ?
Tb1 O1 C1 C2 -172.9(8) . . . . ?
Tb1 O2 C1 O1 -5.8(10) . . . . ?
Tb1 O2 C1 C2 172.9(7) . . . . ?
Tb1 O4 C5 O5 -11.6(17) . . . . ?
Tb1 O4 C5 C6 170.1(6) . . . . ?
Tb1 O5 C5 O4 -21.5(15) 5_666 . . . ?
Tb1 O5 C5 C6 156.8(6) 5_666 . . . ?
Tb1 O7 C9 O8 120(3) . . . . ?
Tb1 O7 C9 C10 -58(4) . . . . ?
Tb1 O8 C9 O7 0.6(10) 5_666 . . . ?
Tb1 O8 C9 C10 179.2(6) 5_666 . . . ?
Tb1 O10 C13 N1 -164.7(10) . . . . ?
Tb1 O10 C13A N1A -147.2(17) . . . . ?
Tb1 O11 C18 N2 -148.4(14) . . . . ?
Tb1 O11 C18A N2A -160(4) . . . . ?
O1 C1 C2 C3 -179.5(10) . . . . ?
O1 C1 C2 C4 1.3(14) . . . 7_556 ?
O2 C1 C2 C3 1.8(14) . . . . ?
O2 C1 C2 C4 -177.4(10) . . . 7_556 ?
O3 C3 C4 C2 179.9(12) . . . 7_556 ?
O4 C5 C6 C7 175.6(9) . . . . ?
O4 C5 C6 C8 -5.3(14) . . . 2_656 ?
O5 C5 C6 C7 -2.8(13) . . . . ?
O5 C5 C6 C8 176.3(9) . . . 2_656 ?
O7 C9 C10 C11 168.7(9) . . . . ?
O7 C9 C10 C12 -9.7(14) . . . 5_676 ?
O8 C9 C10 C11 -9.9(14) . . . . ?
O8 C9 C10 C12 171.7(9) . . . 5_676 ?
O9 C11 C12 C10 -177.8(11) . . . 5_676 ?
C13 N1 C14 C15 80(2) . . . . ?
C13 N1 C16 C17 -82.8(18) . . . . ?
C14 N1 C13 O10 176(2) . . . . ?
C14 N1 C16 C17 97.3(18) . . . . ?
C16 N1 C13 O10 -4(2) . . . . ?
C16 N1 C14 C15 -100(2) . . . . ?
C18 N2 C19 C20 93(3) . . . . ?
C18 N2 C21 C22 -40(2) . . . . ?
C19 N2 C18 O11 142(3) . . . . ?
C19 N2 C21 C22 140(2) . . . . ?
C21 N2 C18 O11 -38(3) . . . . ?
C21 N2 C19 C20 -87(3) . . . . ?
C1 C2 C3 O3 0.9(19) . . . . ?
C1 C2 C3 C4 -179.4(10) . . . . ?
C2 C3 C4 C2 0(2) . . . 7_556 ?
C4 C2 C3 O3 -179.9(13) 7_556 . . . ?
C4 C2 C3 C4 0(2) 7_556 . . . ?
C5 C6 C7 C8 179.8(10) . . . . ?
C6 C7 C8 O6 178.9(10) . . . . ?
C6 C7 C8 C6 -3.2(15) . . . 2_656 ?
C8 C6 C7 C8 0.7(14) 2_656 . . . ?
C9 C10 C11 O9 -0.7(17) . . . . ?
C9 C10 C11 C12 -179.3(9) . . . . ?
C10 C11 C12 C10 0.8(19) . . . 5_676 ?
C12 C10 C11 O9 177.8(11) 5_676 . . . ?
C12 C10 C11 C12 -0.7(18) 5_676 . . . ?
C13A N1A C14A C15A -38(5) . . . . ?
C13A N1A C16A C17A 176(5) . . . . ?
C14A N1A C13A O10 -31(5) . . . . ?
C14A N1A C16A C17A -4(5) . . . . ?
C16A N1A C13A O10 149(5) . . . . ?
C16A N1A C14A C15A 142(5) . . . . ?
C18A N2A C19A C20A -30(4) . . . . ?
C18A N2A C21A C22A 121(3) . . . . ?
C19A N2A C18A O11 -155(4) . . . . ?
C19A N2A C21A C22A -59(3) . . . . ?
C21A N2A C18A O11 25(4) . . . . ?
C21A N2A C19A C20A 150(4) . . . . ?

loop_
_smtbx_masks_void_nr
_smtbx_masks_void_average_x
_smtbx_masks_void_average_y
_smtbx_masks_void_average_z
_smtbx_masks_void_volume
_smtbx_masks_void_count_electrons
_smtbx_masks_void_content
1 0.000 0.554 0.250 285.1 33.6 '3.4 H2O'
2 0.000 0.446 0.750 285.1 33.6 '3.4 H2O'
3 0.500 0.054 0.250 285.1 33.6 '3.4 H2O'
4 0.500 0.946 0.750 285.1 33.6 '3.4 H2O'
